data_2215892
loop_
_publ_author_name
'Jin, Li-Xia'
'Liu, Zheng'
'Zhang, Shu-Hua'
'Li, Guang-Zhao'

_publ_section_title
;Aqua[3-carboxy-2-(3,5-dibromo-2-oxidobenzylamino-\k^2^<i>N</i>,<i>O</i>)propanoato-\k<i>O</i>^1^](dimethylformamide-\k<i>O</i>)copper(II)
 dimethylformamide solvate monohydrate
;
_journal_coeditor_code ER2034
_journal_issue 11
_journal_name_full 'Acta Crystallographica Section E'
_journal_page_first m2631
_journal_page_last m2632
_journal_paper_doi 10.1107/S1600536807041517
_journal_volume 63
_journal_year 2007
_chemical_formula_iupac '[Cu (C11 H7 Br2 N O5) (C3 H7 N O) (H2 O)], C3 H7 N O, H2 O'
_chemical_formula_moiety 'C14 H16 Br2 Cu N2 O7, C3 H7 N O, H2 O'
_chemical_formula_sum 'C17 H25 Br2 Cu N3 O9'
_chemical_formula_weight 638.76
_chemical_name_systematic
;\kO^1^](dimethylformamide-\kO)copper(II)
 dimethylformamide solvate monohydrate
;
_space_group_IT_number 15
_symmetry_cell_setting monoclinic
_symmetry_space_group_name_Hall '-C 2yc'
_symmetry_space_group_name_H-M 'C 1 2/c 1'
_atom_sites_solution_hydrogens geom
_atom_sites_solution_primary direct
_atom_sites_solution_secondary difmap
_audit_creation_method SHELXL-97
_cell_angle_alpha 90.00
_cell_angle_beta 116.186(4)
_cell_angle_gamma 90.00
_cell_formula_units_Z 8
_cell_length_a 46.176(3)
_cell_length_b 5.1633(19)
_cell_length_c 21.793(2)
_cell_measurement_reflns_used 4147
_cell_measurement_temperature 298(2)
_cell_measurement_theta_max 25.665
_cell_measurement_theta_min 2.667
_cell_volume 4662.6(18)
_computing_cell_refinement 'SAINT (Bruker, 2004)'
_computing_data_collection 'SMART (Bruker, 2004)'
_computing_data_reduction SAINT
_computing_molecular_graphics 'SHELXTL (Sheldrick, 1997b)'
_computing_publication_material SHELXTL
_computing_structure_refinement 'SHELXL97 (Sheldrick, 1997a)'
_computing_structure_solution 'SHELXS97 (Sheldrick, 1997a)'
_diffrn_ambient_temperature 298(2)
_diffrn_detector_area_resol_mean 10
_diffrn_measured_fraction_theta_full 0.997
_diffrn_measured_fraction_theta_max 0.997
_diffrn_measurement_device_type 'Bruker SMART 1K CCD'
_diffrn_measurement_method '\f and \w'
_diffrn_radiation_monochromator graphite
_diffrn_radiation_source 'fine-focus sealed tube'
_diffrn_radiation_type MoK\a
_diffrn_radiation_wavelength 0.71073
_diffrn_reflns_av_R_equivalents 0.0438
_diffrn_reflns_av_sigmaI/netI 0.0451
_diffrn_reflns_limit_h_max 33
_diffrn_reflns_limit_h_min -54
_diffrn_reflns_limit_k_max 6
_diffrn_reflns_limit_k_min -6
_diffrn_reflns_limit_l_max 25
_diffrn_reflns_limit_l_min -25
_diffrn_reflns_number 11320
_diffrn_reflns_theta_full 25.00
_diffrn_reflns_theta_max 25.00
_diffrn_reflns_theta_min 1.87
_diffrn_standards_number 0
_exptl_absorpt_coefficient_mu 4.417
_exptl_absorpt_correction_T_max 0.7474
_exptl_absorpt_correction_T_min 0.1911
_exptl_absorpt_correction_type multi-scan
_exptl_absorpt_process_details '(SADABS; Sheldrick, 2002)'
_exptl_crystal_colour blue
_exptl_crystal_density_diffrn 1.820
_exptl_crystal_density_method 'not measured'
_exptl_crystal_description strip
_exptl_crystal_F_000 2552
_exptl_crystal_size_max 0.56
_exptl_crystal_size_mid 0.10
_exptl_crystal_size_min 0.07
_refine_diff_density_max 0.467
_refine_diff_density_min -0.340
_refine_ls_extinction_method none
_refine_ls_goodness_of_fit_ref 1.038
_refine_ls_hydrogen_treatment constr
_refine_ls_matrix_type full
_refine_ls_number_parameters 290
_refine_ls_number_reflns 4091
_refine_ls_number_restraints 0
_refine_ls_restrained_S_all 1.038
_refine_ls_R_factor_all 0.0545
_refine_ls_R_factor_gt 0.0381
_refine_ls_shift/su_max 0.002
_refine_ls_shift/su_mean 0.000
_refine_ls_structure_factor_coef Fsqd
_refine_ls_weighting_details 'calc w=1/[\s^2^(Fo^2^)+(0.0358P)^2^+6.521P] where P=(Fo^2^+2Fc^2^)/3'
_refine_ls_weighting_scheme calc
_refine_ls_wR_factor_gt 0.0818
_refine_ls_wR_factor_ref 0.0867
_reflns_number_gt 3197
_reflns_number_total 4091
_reflns_threshold_expression I>2\s(I)
_cod_data_source_file er2034.cif
_cod_data_source_block I
_cod_depositor_comments
;
The following automatic conversions were performed:
'_symmetry_cell_setting' value 'Monoclinic' changed to 'monoclinic'
according to '/home/saulius/struct/CIF-dictionaries/cif_core.dic'
dictionary named 'cif_core.dic' version 2.4.1 from 2010-06-29.

Automatic conversion script
Id: cif_fix_enum 1527 2010-12-29 10:47:43Z saulius 

The following automatic conversions were performed:

'_symmetry_cell_setting' value 'Monoclinic' changed to 'monoclinic'
according to /home/saulius/struct/CIF-dictionaries/cif_core.dic
dictionary named 'cif_core.dic' version 2.4.1 from 2010-06-29.

Automatic conversion script
Id: cif_fix_values 1715 2011-07-08 13:25:40Z adriana 
;
_cod_original_sg_symbol_H-M 'C 2/c'
_cod_database_code 2215892
_cod_database_fobs_code 2215892

loop_
_symmetry_equiv_pos_as_xyz
'x, y, z'
'-x, y, -z+1/2'
'x+1/2, y+1/2, z'
'-x+1/2, y+1/2, -z+1/2'
'-x, -y, -z'
'x, -y, z-1/2'
'-x+1/2, -y+1/2, -z'
'x+1/2, -y+1/2, z-1/2'

loop_
_atom_site_type_symbol
_atom_site_label
_atom_site_fract_x
_atom_site_fract_y
_atom_site_fract_z
_atom_site_U_iso_or_equiv
_atom_site_adp_type
_atom_site_calc_flag
_atom_site_refinement_flags
_atom_site_occupancy
Cu Cu1 0.667762(11) 0.45742(9) 0.32640(2) 0.03304(14) Uani d . 1
Br Br1 0.631916(12) 0.16100(10) 0.48947(2) 0.05071(15) Uani d . 1
Br Br2 0.550915(11) -0.56975(9) 0.29641(3) 0.05290(15) Uani d . 1
N N1 0.64487(7) 0.2519(6) 0.24615(15) 0.0299(7) Uani d . 1
N N2 0.70705(8) 0.8065(7) 0.51375(15) 0.0370(8) Uani d . 1
N N3 0.49942(10) 0.0691(9) 0.3994(2) 0.0650(12) Uani d . 1
O O1 0.68006(6) 0.6679(5) 0.26737(13) 0.0379(7) Uani d . 1
O O2 0.67757(7) 0.6785(6) 0.16312(13) 0.0459(7) Uani d . 1
O O3 0.59772(7) 0.6053(6) 0.12787(15) 0.0564(9) Uani d . 1
O O4 0.58105(8) 0.3707(7) 0.03307(14) 0.0592(9) Uani d . 1
H H4 0.5656 0.4695 0.0201 0.089 Uiso calc R 1
O O5 0.64999(6) 0.2798(5) 0.37752(12) 0.0377(7) Uani d . 1
O O6 0.69090(6) 0.6953(5) 0.40330(12) 0.0380(7) Uani d . 1
O O7 0.52932(10) 0.3581(10) 0.4777(2) 0.1011(15) Uani d . 1
O O8 0.74314(7) 0.2116(6) 0.71684(16) 0.0562(8) Uani d . 1
H H18 0.7230 0.2380 0.7012 0.084 Uiso d R 1
H H19 0.7466 0.0605 0.7341 0.084 Uiso d R 1
O O9 0.71561(7) 0.1607(6) 0.34796(14) 0.0518(8) Uani d . 1
H H20 0.7256 0.1984 0.3244 0.078 Uiso d R 1
H H21 0.7051 0.0219 0.3315 0.078 Uiso d R 1
C C1 0.67179(9) 0.5756(8) 0.20757(19) 0.0325(9) Uani d . 1
C C2 0.65577(9) 0.3065(8) 0.19336(18) 0.0338(9) Uani d . 1
H H2 0.6732 0.1827 0.2015 0.041 Uiso calc R 1
C C3 0.63146(9) 0.2660(8) 0.11995(18) 0.0366(10) Uani d . 1
H H3A 0.6421 0.2968 0.0909 0.044 Uiso calc R 1
H H3B 0.6247 0.0861 0.1142 0.044 Uiso calc R 1
C C4 0.60197(10) 0.4333(8) 0.0956(2) 0.0386(10) Uani d . 1
C C5 0.62537(9) 0.0658(8) 0.23949(19) 0.0322(9) Uani d . 1
H H5 0.6167 -0.0235 0.1982 0.039 Uiso calc R 1
C C6 0.61567(9) -0.0170(8) 0.29146(19) 0.0314(9) Uani d . 1
C C7 0.62860(9) 0.0981(7) 0.35723(18) 0.0304(9) Uani d . 1
C C8 0.61662(9) 0.0012(7) 0.40234(19) 0.0323(9) Uani d . 1
C C9 0.59465(9) -0.1957(8) 0.3859(2) 0.0371(10) Uani d . 1
H H9 0.5880 -0.2573 0.4177 0.044 Uiso calc R 1
C C10 0.58250(9) -0.3019(7) 0.3207(2) 0.0353(9) Uani d . 1
C C11 0.59296(9) -0.2178(8) 0.2745(2) 0.0345(9) Uani d . 1
H H11 0.5850 -0.2942 0.2315 0.041 Uiso calc R 1
C C12 0.69048(9) 0.6671(8) 0.4600(2) 0.0359(9) Uani d . 1
H H12 0.6774 0.5373 0.4638 0.043 Uiso calc R 1
C C13 0.72672(11) 1.0211(9) 0.5119(2) 0.0540(12) Uani d . 1
H H13A 0.7238 1.0466 0.4659 0.081 Uiso calc R 1
H H13B 0.7490 0.9842 0.5410 0.081 Uiso calc R 1
H H13C 0.7204 1.1752 0.5276 0.081 Uiso calc R 1
C C14 0.70679(12) 0.7506(10) 0.5795(2) 0.0557(13) Uani d . 1
H H14A 0.6934 0.6023 0.5748 0.084 Uiso calc R 1
H H14B 0.6984 0.8973 0.5935 0.084 Uiso calc R 1
H H14C 0.7284 0.7156 0.6133 0.084 Uiso calc R 1
C C15 0.52653(13) 0.1844(12) 0.4396(3) 0.0691(15) Uani d . 1
H H15 0.5452 0.1250 0.4382 0.083 Uiso calc R 1
C C16 0.49831(18) -0.1326(14) 0.3523(4) 0.122(3) Uani d . 1
H H16A 0.5198 -0.1692 0.3584 0.183 Uiso calc R 1
H H16B 0.4853 -0.0760 0.3062 0.183 Uiso calc R 1
H H16C 0.4891 -0.2863 0.3611 0.183 Uiso calc R 1
C C17 0.46963(14) 0.1399(15) 0.3995(3) 0.097(2) Uani d . 1
H H17A 0.4737 0.2536 0.4373 0.145 Uiso calc R 1
H H17B 0.4588 -0.0129 0.4038 0.145 Uiso calc R 1
H H17C 0.4563 0.2266 0.3574 0.145 Uiso calc R 1

loop_
_atom_site_aniso_label
_atom_site_aniso_U_11
_atom_site_aniso_U_22
_atom_site_aniso_U_33
_atom_site_aniso_U_12
_atom_site_aniso_U_13
_atom_site_aniso_U_23
Cu1 0.0410(3) 0.0322(3) 0.0282(3) -0.0060(2) 0.0174(2) -0.0026(2)
Br1 0.0727(3) 0.0537(3) 0.0363(2) -0.0067(3) 0.0336(2) -0.0012(2)
Br2 0.0474(3) 0.0431(3) 0.0706(3) -0.0103(2) 0.0282(2) 0.0033(2)
N1 0.0345(17) 0.0314(18) 0.0297(16) 0.0006(16) 0.0197(14) -0.0012(14)
N2 0.0403(19) 0.040(2) 0.0302(17) -0.0008(17) 0.0149(15) -0.0066(16)
N3 0.060(3) 0.066(3) 0.060(3) -0.004(2) 0.018(2) -0.012(2)
O1 0.0504(16) 0.0331(16) 0.0333(15) -0.0083(14) 0.0213(13) -0.0022(13)
O2 0.0609(19) 0.0492(19) 0.0368(16) -0.0100(16) 0.0300(15) 0.0027(14)
O3 0.060(2) 0.052(2) 0.0504(19) 0.0087(17) 0.0179(16) -0.0108(16)
O4 0.056(2) 0.076(3) 0.0342(17) 0.0043(18) 0.0098(15) -0.0064(17)
O5 0.0487(17) 0.0384(17) 0.0305(14) -0.0143(14) 0.0214(12) -0.0066(13)
O6 0.0495(17) 0.0360(17) 0.0305(15) -0.0091(14) 0.0194(13) -0.0041(12)
O7 0.072(3) 0.130(4) 0.086(3) -0.023(3) 0.021(2) -0.053(3)
O8 0.0523(19) 0.049(2) 0.072(2) -0.0015(16) 0.0317(16) 0.0006(17)
O9 0.0545(18) 0.0473(19) 0.0528(19) -0.0079(16) 0.0228(15) 0.0021(16)
C1 0.031(2) 0.034(2) 0.032(2) 0.0023(18) 0.0140(17) -0.0036(18)
C2 0.041(2) 0.033(2) 0.034(2) -0.0002(19) 0.0231(18) -0.0036(18)
C3 0.045(2) 0.037(2) 0.033(2) -0.005(2) 0.0217(18) -0.0082(19)
C4 0.049(3) 0.037(3) 0.033(2) -0.008(2) 0.021(2) -0.0044(19)
C5 0.035(2) 0.034(2) 0.027(2) 0.0017(19) 0.0142(17) -0.0027(18)
C6 0.031(2) 0.029(2) 0.037(2) 0.0018(18) 0.0175(17) -0.0007(17)
C7 0.036(2) 0.029(2) 0.030(2) 0.0060(19) 0.0171(17) 0.0046(17)
C8 0.038(2) 0.028(2) 0.033(2) 0.0050(18) 0.0171(17) 0.0029(17)
C9 0.041(2) 0.035(2) 0.042(2) 0.005(2) 0.0245(19) 0.009(2)
C10 0.033(2) 0.028(2) 0.044(2) -0.0021(18) 0.0168(19) 0.0005(19)
C11 0.035(2) 0.033(2) 0.035(2) 0.0025(19) 0.0155(18) -0.0018(18)
C12 0.036(2) 0.034(2) 0.038(2) -0.0040(19) 0.0173(18) -0.0038(19)
C13 0.065(3) 0.044(3) 0.053(3) -0.021(3) 0.026(2) -0.013(2)
C14 0.068(3) 0.067(3) 0.038(2) -0.005(3) 0.028(2) -0.005(2)
C15 0.058(3) 0.077(4) 0.062(3) 0.003(3) 0.017(3) -0.001(3)
C16 0.110(6) 0.089(5) 0.135(6) 0.014(5) 0.024(5) -0.047(5)
C17 0.069(4) 0.134(6) 0.090(5) -0.019(4) 0.038(4) -0.025(5)

loop_
_atom_type_symbol
_atom_type_description
_atom_type_scat_dispersion_real
_atom_type_scat_dispersion_imag
_atom_type_scat_source
C C 0.0033 0.0016 'International Tables Vol C Tables 4.2.6.8 and 6.1.1.4'
H H 0.0000 0.0000 'International Tables Vol C Tables 4.2.6.8 and 6.1.1.4'
N N 0.0061 0.0033 'International Tables Vol C Tables 4.2.6.8 and 6.1.1.4'
O O 0.0106 0.0060 'International Tables Vol C Tables 4.2.6.8 and 6.1.1.4'
Cu Cu 0.3201 1.2651 'International Tables Vol C Tables 4.2.6.8 and 6.1.1.4'
Br Br -0.2901 2.4595 'International Tables Vol C Tables 4.2.6.8 and 6.1.1.4'

loop_
_geom_angle_atom_site_label_1
_geom_angle_atom_site_label_2
_geom_angle_atom_site_label_3
_geom_angle
_geom_angle_publ_flag
O5 Cu1 N1 93.51(12) y
O5 Cu1 O1 171.55(12) y
N1 Cu1 O1 84.86(12) y
O5 Cu1 O6 90.85(11) y
N1 Cu1 O6 174.78(12) y
O1 Cu1 O6 90.42(11) y
O5 Cu1 O9 99.55(11) y
N1 Cu1 O9 85.39(11) y
O1 Cu1 O9 88.60(11) y
O6 Cu1 O9 96.73(11) y
C5 N1 C2 121.4(3) ?
C5 N1 Cu1 126.6(3) ?
C2 N1 Cu1 111.5(2) ?
C12 N2 C13 121.9(4) ?
C12 N2 C14 121.1(4) ?
C13 N2 C14 117.0(3) ?
C15 N3 C17 121.4(5) ?
C15 N3 C16 121.7(5) ?
C17 N3 C16 117.0(5) ?
C1 O1 Cu1 115.0(3) ?
C4 O4 H4 109.5 ?
C7 O5 Cu1 128.1(2) ?
C12 O6 Cu1 121.9(3) ?
H18 O8 H19 106.6 ?
Cu1 O9 H20 114.0 ?
Cu1 O9 H21 98.3 ?
H20 O9 H21 107.2 ?
O2 C1 O1 124.7(4) ?
O2 C1 C2 118.8(3) ?
O1 C1 C2 116.2(3) ?
N1 C2 C3 116.8(3) ?
N1 C2 C1 108.4(3) ?
C3 C2 C1 113.9(3) ?
N1 C2 H2 105.6 ?
C3 C2 H2 105.6 ?
C1 C2 H2 105.6 ?
C4 C3 C2 115.5(3) ?
C4 C3 H3A 108.4 ?
C2 C3 H3A 108.4 ?
C4 C3 H3B 108.4 ?
C2 C3 H3B 108.4 ?
H3A C3 H3B 107.5 ?
O3 C4 O4 123.6(4) ?
O3 C4 C3 125.2(4) ?
O4 C4 C3 111.3(4) ?
N1 C5 C6 125.1(3) ?
N1 C5 H5 117.4 ?
C6 C5 H5 117.4 ?
C11 C6 C7 120.6(3) ?
C11 C6 C5 117.6(3) ?
C7 C6 C5 121.8(3) ?
O5 C7 C8 119.6(3) ?
O5 C7 C6 124.6(3) ?
C8 C7 C6 115.8(4) ?
C9 C8 C7 123.6(4) ?
C9 C8 Br1 119.4(3) ?
C7 C8 Br1 117.0(3) ?
C8 C9 C10 118.6(4) ?
C8 C9 H9 120.7 ?
C10 C9 H9 120.7 ?
C11 C10 C9 120.9(4) ?
C11 C10 Br2 120.1(3) ?
C9 C10 Br2 118.9(3) ?
C10 C11 C6 120.4(4) ?
C10 C11 H11 119.8 ?
C6 C11 H11 119.8 ?
O6 C12 N2 124.5(4) ?
O6 C12 H12 117.8 ?
N2 C12 H12 117.8 ?
N2 C13 H13A 109.5 ?
N2 C13 H13B 109.5 ?
H13A C13 H13B 109.5 ?
N2 C13 H13C 109.5 ?
H13A C13 H13C 109.5 ?
H13B C13 H13C 109.5 ?
N2 C14 H14A 109.5 ?
N2 C14 H14B 109.5 ?
H14A C14 H14B 109.5 ?
N2 C14 H14C 109.5 ?
H14A C14 H14C 109.5 ?
H14B C14 H14C 109.5 ?
O7 C15 N3 125.9(6) ?
O7 C15 H15 117.1 ?
N3 C15 H15 117.1 ?
N3 C16 H16A 109.5 ?
N3 C16 H16B 109.5 ?
H16A C16 H16B 109.5 ?
N3 C16 H16C 109.5 ?
H16A C16 H16C 109.5 ?
H16B C16 H16C 109.5 ?
N3 C17 H17A 109.5 ?
N3 C17 H17B 109.5 ?
H17A C17 H17B 109.5 ?
N3 C17 H17C 109.5 ?
H17A C17 H17C 109.5 ?
H17B C17 H17C 109.5 ?

loop_
_geom_bond_atom_site_label_1
_geom_bond_atom_site_label_2
_geom_bond_distance
_geom_bond_publ_flag
Cu1 O5 1.887(3) y
Cu1 N1 1.916(3) y
Cu1 O1 1.950(3) y
Cu1 O6 1.969(3) y
Cu1 O9 2.556(3) y
Br1 C8 1.898(4) ?
Br2 C10 1.907(4) ?
N1 C5 1.281(5) ?
N1 C2 1.472(5) ?
N2 C12 1.299(5) ?
N2 C13 1.444(5) ?
N2 C14 1.467(5) ?
N3 C15 1.312(6) ?
N3 C17 1.424(7) ?
N3 C16 1.447(7) ?
O1 C1 1.277(4) ?
O2 C1 1.233(4) ?
O3 C4 1.202(5) ?
O4 C4 1.316(5) ?
O4 H4 0.8200 ?
O5 C7 1.291(4) ?
O6 C12 1.252(4) ?
O7 C15 1.190(7) ?
O8 H18 0.8502 ?
O8 H19 0.8500 ?
O9 H20 0.8501 ?
O9 H21 0.8500 ?
C1 C2 1.540(6) ?
C2 C3 1.509(5) ?
C2 H2 0.9800 ?
C3 C4 1.498(6) ?
C3 H3A 0.9700 ?
C3 H3B 0.9700 ?
C5 C6 1.454(5) ?
C5 H5 0.9300 ?
C6 C11 1.403(5) ?
C6 C7 1.417(5) ?
C7 C8 1.415(5) ?
C8 C9 1.368(5) ?
C9 C10 1.390(5) ?
C9 H9 0.9300 ?
C10 C11 1.366(5) ?
C11 H11 0.9300 ?
C12 H12 0.9300 ?
C13 H13A 0.9600 ?
C13 H13B 0.9600 ?
C13 H13C 0.9600 ?
C14 H14A 0.9600 ?
C14 H14B 0.9600 ?
C14 H14C 0.9600 ?
C15 H15 0.9300 ?
C16 H16A 0.9600 ?
C16 H16B 0.9600 ?
C16 H16C 0.9600 ?
C17 H17A 0.9600 ?
C17 H17B 0.9600 ?
C17 H17C 0.9600 ?

loop_
_geom_hbond_atom_site_label_D
_geom_hbond_atom_site_label_H
_geom_hbond_atom_site_label_A
_geom_hbond_site_symmetry_A
_geom_hbond_distance_DH
_geom_hbond_distance_HA
_geom_hbond_distance_DA
_geom_hbond_angle_DHA
O4 H4 O7 6_565 0.82 1.76 2.565(5) 168.5
O8 H18 O2 6_566 0.85 1.93 2.780(4) 175.9
O8 H19 O8 4_646 0.85 2.04 2.889(3) 175.3
O9 H20 O8 7_656 0.85 2.06 2.904(4) 170.0
O9 H21 O1 1_545 0.85 2.28 3.116(4) 167.0
C3 H3A Br1 6_555 0.97 3.13 3.605(2) 112

loop_
_geom_torsion_atom_site_label_1
_geom_torsion_atom_site_label_2
_geom_torsion_atom_site_label_3
_geom_torsion_atom_site_label_4
_geom_torsion
O5 Cu1 N1 C5 -0.2(3)
O1 Cu1 N1 C5 -171.9(3)
O6 Cu1 N1 C5 -146.7(12)
O9 Cu1 N1 C5 99.1(3)
O5 Cu1 N1 C2 -171.9(2)
O1 Cu1 N1 C2 16.4(2)
O6 Cu1 N1 C2 41.6(14)
O9 Cu1 N1 C2 -72.6(2)
O5 Cu1 O1 C1 -86.2(8)
N1 Cu1 O1 C1 -7.0(3)
O6 Cu1 O1 C1 175.2(3)
O9 Cu1 O1 C1 78.5(3)
N1 Cu1 O5 C7 -3.6(3)
O1 Cu1 O5 C7 74.9(9)
O6 Cu1 O5 C7 173.5(3)
O9 Cu1 O5 C7 -89.5(3)
O5 Cu1 O6 C12 4.6(3)
N1 Cu1 O6 C12 151.2(13)
O1 Cu1 O6 C12 176.2(3)
O9 Cu1 O6 C12 -95.1(3)
Cu1 O1 C1 O2 -179.4(3)
Cu1 O1 C1 C2 -4.2(4)
C5 N1 C2 C3 36.1(5)
Cu1 N1 C2 C3 -151.8(3)
C5 N1 C2 C1 166.3(3)
Cu1 N1 C2 C1 -21.6(3)
O2 C1 C2 N1 -167.5(3)
O1 C1 C2 N1 17.0(4)
O2 C1 C2 C3 -35.7(5)
O1 C1 C2 C3 148.8(3)
N1 C2 C3 C4 62.1(5)
C1 C2 C3 C4 -65.5(4)
C2 C3 C4 O3 5.9(6)
C2 C3 C4 O4 -175.0(4)
C2 N1 C5 C6 174.1(3)
Cu1 N1 C5 C6 3.2(5)
N1 C5 C6 C11 177.3(4)
N1 C5 C6 C7 -3.0(6)
Cu1 O5 C7 C8 -175.5(3)
Cu1 O5 C7 C6 4.6(5)
C11 C6 C7 O5 178.6(3)
C5 C6 C7 O5 -1.0(6)
C11 C6 C7 C8 -1.3(5)
C5 C6 C7 C8 179.1(3)
O5 C7 C8 C9 -178.1(4)
C6 C7 C8 C9 1.8(5)
O5 C7 C8 Br1 2.8(5)
C6 C7 C8 Br1 -177.3(3)
C7 C8 C9 C10 -2.2(6)
Br1 C8 C9 C10 176.9(3)
C8 C9 C10 C11 2.1(6)
C8 C9 C10 Br2 -178.2(3)
C9 C10 C11 C6 -1.7(6)
Br2 C10 C11 C6 178.6(3)
C7 C6 C11 C10 1.3(6)
C5 C6 C11 C10 -179.1(4)
Cu1 O6 C12 N2 175.0(3)
C13 N2 C12 O6 3.3(6)
C14 N2 C12 O6 -176.1(4)
C17 N3 C15 O7 -2.2(10)
C16 N3 C15 O7 176.9(6)
